data_7711420
loop_
_publ_author_name
'Zhu, Xiancui'
'He, Jinqiang'
'Yang, Yuanqing'
'Zhou, Shuangliu'
'Wei, Yun'
'Wang, Shaowu'

_publ_section_title
;
 Synthesis of rare-earth metal complexes with a morpholine-functionalized
 \b-diketiminato ligand and their catalytic activities towards C-O and C-N
 bond formation.
;
_journal_issue 35
_journal_name_full 'Dalton transactions (Cambridge, England : 2003)'
_journal_page_first 13227
_journal_page_last 13235
_journal_paper_doi 10.1039/d2dt02053j
_journal_volume 51
_journal_year 2022
_chemical_formula_moiety 'C31 H52 Cl3 Li Lu N3 O3'
_chemical_formula_sum 'C31 H52 Cl3 Li Lu N3 O3'
_chemical_formula_weight 803.01
_space_group_crystal_system triclinic
_space_group_IT_number 2
_space_group_name_Hall '-P 1'
_space_group_name_H-M_alt 'P -1'
_atom_sites_solution_hydrogens geom
_atom_sites_solution_primary dual
_audit_block_doi 10.5517/ccdc.csd.cc2c79qn
_audit_creation_date 2021-07-18
_audit_creation_method
;
Olex2 1.2
(compiled 2018.05.29 svn.r3508 for OlexSys, GUI svn.r5506)
;
_audit_update_record
;
2022-06-25 deposited with the CCDC.	2022-08-23 downloaded from the CCDC.
;
_cell_angle_alpha 103.77(3)
_cell_angle_beta 94.20(3)
_cell_angle_gamma 117.04(3)
_cell_formula_units_Z 2
_cell_length_a 10.896(8)
_cell_length_b 11.454(7)
_cell_length_c 17.044(10)
_cell_measurement_reflns_used 9839
_cell_measurement_temperature 273.15
_cell_measurement_theta_max 27.520
_cell_measurement_theta_min 2.927
_cell_volume 1799(2)
_computing_cell_refinement 'SAINT v8.37A (Bruker, 2015)'
_computing_data_reduction 'SAINT v8.37A (Bruker, 2015)'
_computing_molecular_graphics 'Olex2 (Dolomanov et al., 2009)'
_computing_publication_material 'Olex2 (Dolomanov et al., 2009)'
_computing_structure_refinement 'ShelXL (Sheldrick, 2015)'
_computing_structure_solution 'ShelXT (Sheldrick, 2015)'
_diffrn_ambient_temperature 273.15
_diffrn_measured_fraction_theta_full 0.998
_diffrn_measured_fraction_theta_max 0.978
_diffrn_measurement_device_type 'Bruker APEX-II CCD'
_diffrn_measurement_method '\f and \w scans'
_diffrn_radiation_type MoK\a
_diffrn_radiation_wavelength 0.71073
_diffrn_reflns_av_R_equivalents 0.0388
_diffrn_reflns_av_unetI/netI 0.0197
_diffrn_reflns_Laue_measured_fraction_full 0.998
_diffrn_reflns_Laue_measured_fraction_max 0.978
_diffrn_reflns_limit_h_max 14
_diffrn_reflns_limit_h_min -14
_diffrn_reflns_limit_k_max 14
_diffrn_reflns_limit_k_min -14
_diffrn_reflns_limit_l_max 22
_diffrn_reflns_limit_l_min -21
_diffrn_reflns_number 75464
_diffrn_reflns_point_group_measured_fraction_full 0.998
_diffrn_reflns_point_group_measured_fraction_max 0.978
_diffrn_reflns_theta_full 25.242
_diffrn_reflns_theta_max 27.886
_diffrn_reflns_theta_min 2.946
_diffrn_standards_number 0
_exptl_absorpt_coefficient_mu 2.999
_exptl_absorpt_correction_T_max 0.7456
_exptl_absorpt_correction_T_min 0.4026
_exptl_absorpt_correction_type multi-scan
_exptl_absorpt_process_details
'SADABS-2016/2 (Bruker,2016/2) was used for absorption correction. wR2(int) was 0.1401 before and 0.0554 after correction. The Ratio of minimum to maximum transmission is 0.5400. The \l/2 correction factor is Not present.'
_exptl_crystal_colour 'clear yellowish yellow'
_exptl_crystal_colour_lustre clear
_exptl_crystal_colour_modifier yellowish
_exptl_crystal_colour_primary yellow
_exptl_crystal_density_diffrn 1.482
_exptl_crystal_description block
_exptl_crystal_F_000 816
_exptl_crystal_size_max 0.22
_exptl_crystal_size_mid 0.21
_exptl_crystal_size_min 0.2
_refine_diff_density_max 0.654
_refine_diff_density_min -1.045
_refine_diff_density_rms 0.100
_refine_ls_extinction_method none
_refine_ls_goodness_of_fit_ref 1.146
_refine_ls_hydrogen_treatment constr
_refine_ls_matrix_type full
_refine_ls_number_parameters 431
_refine_ls_number_reflns 8400
_refine_ls_number_restraints 548
_refine_ls_restrained_S_all 1.138
_refine_ls_R_factor_all 0.0308
_refine_ls_R_factor_gt 0.0261
_refine_ls_shift/su_max 0.001
_refine_ls_shift/su_mean 0.000
_refine_ls_structure_factor_coef Fsqd
_refine_ls_weighting_details 'w=1/[\s^2^(Fo^2^)+(0.0292P)^2^+1.4597P] where P=(Fo^2^+2Fc^2^)/3'
_refine_ls_weighting_scheme calc
_refine_ls_wR_factor_gt 0.0617
_refine_ls_wR_factor_ref 0.0642
_reflns_Friedel_coverage 0.000
_reflns_number_gt 7724
_reflns_number_total 8400
_reflns_threshold_expression 'I > 2\s(I)'
_cod_data_source_file d2dt02053j2.cif
_cod_data_source_block 1Lu
_cod_database_code 7711420
_shelx_shelxl_version_number 2018/3
_shelx_space_group_comment
;
The symmetry employed for this shelxl refinement is uniquely defined
by the following loop, which should always be used as a source of
symmetry information in preference to the above space-group names.
They are only intended as comments.
;
_shelx_estimated_absorpt_t_max 0.585
_shelx_estimated_absorpt_t_min 0.558
_olex2_refinement_description
;
1. Fixed Uiso
 At 1.2 times of:
  All C(H) groups, All C(H,H) groups
 At 1.5 times of:
  All C(H,H,H) groups
2. Restrained distances
 C27A-C25A = C25A-C26A
 1.54 with sigma of 0.02
 C25A-C26A = C26A-C24A
 1.54 with sigma of 0.02
 C27A-C26A
 2.515 with sigma of 0.04
 C25A-C24A
 2.515 with sigma of 0.04
3. Uiso/Uaniso restraints and constraints
O3 \\sim C24 \\sim C25 \\sim C26 \\sim C27 \\sim O3A \\sim C24A \\sim C25A
\\sim C26A \\sim C27A: within 2A with sigma of 0.01 and sigma for terminal
atoms of 0.02
4. Rigid body (RIGU) restrains
 All non-hydrogen atoms
 with sigma for 1-2 distances of 0.001 and sigma for 1-3 distances of 0.002
5. Others
 Sof(O3A)=Sof(C24A)=Sof(H24C)=Sof(H24D)=Sof(C25A)=Sof(H25C)=Sof(H25D)=
 Sof(C26A)=Sof(H26C)=Sof(H26D)=Sof(C27A)=Sof(H27C)=Sof(H27D)=1-FVAR(1)
 Sof(O3)=Sof(C24)=Sof(H24A)=Sof(H24B)=Sof(C25)=Sof(H25A)=Sof(H25B)=Sof(C26)=
 Sof(H26A)=Sof(H26B)=Sof(C27)=Sof(H27A)=Sof(H27B)=FVAR(1)
6.a Ternary CH refined with riding coordinates:
 C10(H10), C3(H3)
6.b Secondary CH2 refined with riding coordinates:
 C22(H22A,H22B), C21(H21A,H21B), C23(H23A,H23B), C20(H20A,H20B), C19(H19A,
 H19B), C18(H18A,H18B), C28(H28A,H28B), C29(H29A,H29B), C30(H30A,H30B),
 C31(H31A,H31B), C24(H24A,H24B), C25(H25A,H25B), C26(H26A,H26B), C27(H27A,H27B),
  C24A(H24C,H24D), C25A(H25C,H25D), C26A(H26C,H26D), C27A(H27C,H27D)
6.c Aromatic/amide H refined with riding coordinates:
 C15(H15), C7(H7), C6(H6), C5(H5)
6.d Idealised Me refined as rotating group:
 C17(H17A,H17B,H17C), C13(H13A,H13B,H13C), C11(H11A,H11B,H11C), C12(H12A,H12B,
 H12C), C1(H1A,H1B,H1C), C2(H2A,H2B,H2C)
;
_olex2_submission_special_instructions 'No special instructions were received'

loop_
_space_group_symop_operation_xyz
'x, y, z'
'-x, -y, -z'

loop_
_atom_site_label
_atom_site_type_symbol
_atom_site_fract_x
_atom_site_fract_y
_atom_site_fract_z
_atom_site_U_iso_or_equiv
_atom_site_adp_type
_atom_site_occupancy
_atom_site_site_symmetry_order
_atom_site_calc_flag
_atom_site_refinement_flags_posn
_atom_site_refinement_flags_adp
_atom_site_refinement_flags_occupancy
_atom_site_disorder_assembly
_atom_site_disorder_group
Lu1 Lu 0.34884(2) 0.49312(2) 0.22477(2) 0.03189(4) Uani 1 1 d . U . . .
Cl1 Cl 0.17574(9) 0.54177(9) 0.15237(5) 0.05175(19) Uani 1 1 d . U . . .
Cl3 Cl 0.51032(9) 0.57339(8) 0.12390(5) 0.04785(17) Uani 1 1 d . U . . .
Cl2 Cl 0.53290(10) 0.42709(10) 0.27430(5) 0.0543(2) Uani 1 1 d . U . . .
O1 O 0.1788(4) 0.1573(3) -0.03655(17) 0.0802(8) Uani 1 1 d . U . . .
O2 O 0.6787(4) 0.3615(3) 0.10479(19) 0.0772(9) Uani 1 1 d . U . . .
N3 N 0.2164(3) 0.2379(2) 0.14090(17) 0.0489(6) Uani 1 1 d . U . . .
N2 N 0.1848(3) 0.3846(2) 0.29457(16) 0.0405(5) Uani 1 1 d . U . . .
N1 N 0.4204(2) 0.6754(2) 0.34186(13) 0.0306(4) Uani 1 1 d . U . . .
C22 C 0.3096(5) 0.2037(4) 0.0140(3) 0.0722(10) Uani 1 1 d . U . . .
H22A H 0.367345 0.301969 0.024121 0.087 Uiso 1 1 calc R . . . .
H22B H 0.357742 0.158408 -0.014159 0.087 Uiso 1 1 calc R . . . .
C21 C 0.1135(5) 0.2276(5) 0.0051(3) 0.0766(11) Uani 1 1 d . U . . .
H21A H 0.025175 0.200670 -0.030220 0.092 Uiso 1 1 calc R . . . .
H21B H 0.173557 0.325774 0.016170 0.092 Uiso 1 1 calc R . . . .
C23 C 0.2923(5) 0.1749(4) 0.0941(2) 0.0643(9) Uani 1 1 d . U . . .
H23A H 0.384631 0.209546 0.127624 0.077 Uiso 1 1 calc R . . . .
H23B H 0.240908 0.076028 0.083846 0.077 Uiso 1 1 calc R . . . .
C20 C 0.0856(4) 0.1984(4) 0.0843(2) 0.0632(9) Uani 1 1 d . U . . .
H20A H 0.040404 0.248594 0.110552 0.076 Uiso 1 1 calc R . . . .
H20B H 0.021456 0.100879 0.073070 0.076 Uiso 1 1 calc R . . . .
C19 C 0.1829(5) 0.1790(3) 0.2093(2) 0.0657(10) Uani 1 1 d . U . . .
H19A H 0.269819 0.198128 0.242693 0.079 Uiso 1 1 calc R . . . .
H19B H 0.125075 0.079840 0.186708 0.079 Uiso 1 1 calc R . . . .
C18 C 0.1069(4) 0.2341(3) 0.2638(2) 0.0613(10) Uani 1 1 d . U . . .
H18A H 0.014025 0.204061 0.232757 0.074 Uiso 1 1 calc R . . . .
H18B H 0.095144 0.197431 0.310128 0.074 Uiso 1 1 calc R . . . .
C16 C 0.1323(3) 0.4470(3) 0.34385(19) 0.0399(6) Uani 1 1 d . U . . .
C17 C -0.0085(4) 0.3661(4) 0.3641(3) 0.0624(10) Uani 1 1 d . U . . .
H17A H -0.078739 0.312313 0.313912 0.094 Uiso 1 1 calc GR . . . .
H17B H -0.033678 0.428292 0.398014 0.094 Uiso 1 1 calc GR . . . .
H17C H -0.002890 0.306039 0.393350 0.094 Uiso 1 1 calc GR . . . .
C15 C 0.1986(3) 0.5879(3) 0.3837(2) 0.0452(7) Uani 1 1 d . U . . .
H15 H 0.143744 0.617917 0.412499 0.054 Uiso 1 1 calc R . . . .
C14 C 0.3323(3) 0.6903(3) 0.38747(18) 0.0387(6) Uani 1 1 d . U . . .
C13 C 0.3741(4) 0.8265(3) 0.4510(2) 0.0623(11) Uani 1 1 d . U . . .
H13A H 0.465204 0.860621 0.484498 0.093 Uiso 1 1 calc GR . . . .
H13B H 0.306028 0.813629 0.485448 0.093 Uiso 1 1 calc GR . . . .
H13C H 0.377536 0.891508 0.423435 0.093 Uiso 1 1 calc GR . . . .
C11 C 0.5957(7) 0.7303(6) 0.5569(3) 0.0928(16) Uani 1 1 d . U . . .
H11A H 0.512054 0.738935 0.552745 0.139 Uiso 1 1 calc GR . . . .
H11B H 0.675135 0.817619 0.587669 0.139 Uiso 1 1 calc GR . . . .
H11C H 0.584940 0.663428 0.584572 0.139 Uiso 1 1 calc GR . . . .
C10 C 0.6194(4) 0.6842(3) 0.4709(2) 0.0536(8) Uani 1 1 d . U . . .
H10 H 0.530491 0.604159 0.438100 0.064 Uiso 1 1 calc R . . . .
C12 C 0.7290(5) 0.6371(5) 0.4755(3) 0.0784(12) Uani 1 1 d . U . . .
H12A H 0.743784 0.608105 0.421030 0.118 Uiso 1 1 calc GR . . . .
H12B H 0.696273 0.561623 0.498074 0.118 Uiso 1 1 calc GR . . . .
H12C H 0.816012 0.711936 0.510224 0.118 Uiso 1 1 calc GR . . . .
C8 C 0.6567(3) 0.7936(3) 0.42832(19) 0.0403(6) Uani 1 1 d . U . . .
C7 C 0.7880(3) 0.9077(3) 0.4554(2) 0.0548(8) Uani 1 1 d . U . . .
H7 H 0.851603 0.913922 0.497795 0.066 Uiso 1 1 calc R . . . .
C6 C 0.8268(4) 1.0121(4) 0.4212(3) 0.0617(10) Uani 1 1 d . U . . .
H6 H 0.915079 1.089990 0.441487 0.074 Uiso 1 1 calc R . . . .
C5 C 0.7366(3) 1.0022(3) 0.3575(2) 0.0538(8) Uani 1 1 d . U . . .
H5 H 0.765862 1.072691 0.333484 0.065 Uiso 1 1 calc R . . . .
C4 C 0.6032(3) 0.8910(3) 0.32745(18) 0.0391(6) Uani 1 1 d . U . . .
C9 C 0.5622(3) 0.7874(3) 0.36539(16) 0.0326(5) Uani 1 1 d . U . . .
C1 C 0.4590(6) 0.9959(6) 0.2874(4) 0.0963(16) Uani 1 1 d . U . . .
H1A H 0.412367 0.978277 0.332344 0.144 Uiso 1 1 calc GR . . . .
H1B H 0.394689 0.988833 0.242595 0.144 Uiso 1 1 calc GR . . . .
H1C H 0.538856 1.086925 0.305638 0.144 Uiso 1 1 calc GR . . . .
C3 C 0.5081(4) 0.8909(3) 0.2585(2) 0.0546(8) Uani 1 1 d . U . . .
H3 H 0.424667 0.799400 0.238316 0.066 Uiso 1 1 calc R . . . .
C2 C 0.5800(6) 0.9188(5) 0.1865(3) 0.0787(13) Uani 1 1 d . U . . .
H2A H 0.655750 1.012003 0.203094 0.118 Uiso 1 1 calc GR . . . .
H2B H 0.512776 0.905222 0.140773 0.118 Uiso 1 1 calc GR . . . .
H2C H 0.616617 0.856805 0.170124 0.118 Uiso 1 1 calc GR . . . .
C28 C 0.6999(9) 0.2601(7) 0.1270(4) 0.118(2) Uani 1 1 d . U . . .
H28A H 0.617214 0.198711 0.143513 0.141 Uiso 1 1 calc R . . . .
H28B H 0.780024 0.302655 0.172766 0.141 Uiso 1 1 calc R . . . .
C29 C 0.7251(8) 0.1858(7) 0.0565(5) 0.121(2) Uani 1 1 d . U . . .
H29A H 0.638210 0.103749 0.025363 0.146 Uiso 1 1 calc R . . . .
H29B H 0.792641 0.158508 0.073018 0.146 Uiso 1 1 calc R . . . .
C30 C 0.7797(7) 0.2765(6) 0.0073(4) 0.0985(16) Uani 1 1 d . U . . .
H30A H 0.744723 0.225741 -0.051132 0.118 Uiso 1 1 calc R . . . .
H30B H 0.881858 0.322482 0.018869 0.118 Uiso 1 1 calc R . . . .
C31 C 0.7296(6) 0.3766(6) 0.0307(3) 0.0859(14) Uani 1 1 d . U . . .
H31A H 0.805851 0.469365 0.040353 0.103 Uiso 1 1 calc R . . . .
H31B H 0.654589 0.358084 -0.012816 0.103 Uiso 1 1 calc R . . . .
Li1 Li 0.6608(7) 0.5058(7) 0.1767(4) 0.0615(14) Uani 1 1 d . U . . .
O3 O 0.8399(16) 0.6555(15) 0.2188(12) 0.0836(17) Uani 0.674(7) 1 d . U P A 1
C24 C 0.8904(11) 0.7926(12) 0.2305(8) 0.105(2) Uani 0.674(7) 1 d . U P A 1
H24A H 0.835432 0.824183 0.262645 0.127 Uiso 0.674(7) 1 calc R . P A 1
H24B H 0.883104 0.809202 0.177605 0.127 Uiso 0.674(7) 1 calc R . P A 1
C25 C 1.0297(12) 0.8633(12) 0.2718(8) 0.117(3) Uani 0.674(7) 1 d . U P A 1
H25A H 1.051463 0.951914 0.308932 0.141 Uiso 0.674(7) 1 calc R . P A 1
H25B H 1.091478 0.878552 0.232707 0.141 Uiso 0.674(7) 1 calc R . P A 1
C26 C 1.0493(10) 0.7780(9) 0.3188(8) 0.117(3) Uani 0.674(7) 1 d . U P A 1
H26A H 1.141715 0.785535 0.319593 0.141 Uiso 0.674(7) 1 calc R . P A 1
H26B H 1.039249 0.806118 0.375245 0.141 Uiso 0.674(7) 1 calc R . P A 1
C27 C 0.9419(7) 0.6418(8) 0.2763(7) 0.0910(19) Uani 0.674(7) 1 d . U P A 1
H27A H 0.894879 0.595969 0.314935 0.109 Uiso 0.674(7) 1 calc R . P A 1
H27B H 0.981103 0.589257 0.245217 0.109 Uiso 0.674(7) 1 calc R . P A 1
O3A O 0.847(4) 0.643(3) 0.227(3) 0.092(3) Uani 0.326(7) 1 d . U P A 2
C24A C 0.8569(19) 0.783(2) 0.2552(17) 0.100(3) Uani 0.326(7) 1 d D U P A 2
H24C H 0.789478 0.783484 0.289215 0.120 Uiso 0.326(7) 1 calc R . P A 2
H24D H 0.845932 0.816169 0.209477 0.120 Uiso 0.326(7) 1 calc R . P A 2
C25A C 1.0810(15) 0.7924(18) 0.2510(15) 0.109(3) Uani 0.326(7) 1 d D U P A 2
H25C H 1.128679 0.846108 0.215767 0.130 Uiso 0.326(7) 1 calc R . P A 2
H25D H 1.148867 0.781771 0.284520 0.130 Uiso 0.326(7) 1 calc R . P A 2
C26A C 1.013(2) 0.864(2) 0.3069(14) 0.107(3) Uani 0.326(7) 1 d D U P A 2
H26C H 1.055788 0.961710 0.312423 0.129 Uiso 0.326(7) 1 calc R . P A 2
H26D H 1.017602 0.852397 0.361342 0.129 Uiso 0.326(7) 1 calc R . P A 2
C27A C 0.9614(15) 0.6536(17) 0.1998(14) 0.105(3) Uani 0.326(7) 1 d D U P A 2
H27C H 0.950185 0.647671 0.141756 0.125 Uiso 0.326(7) 1 calc R . P A 2
H27D H 0.979335 0.580703 0.206586 0.125 Uiso 0.326(7) 1 calc R . P A 2

loop_
_atom_site_aniso_label
_atom_site_aniso_U_11
_atom_site_aniso_U_22
_atom_site_aniso_U_33
_atom_site_aniso_U_23
_atom_site_aniso_U_13
_atom_site_aniso_U_12
Lu1 0.03470(7) 0.02314(6) 0.02781(6) 0.00470(4) 0.00236(4) 0.00804(4)
Cl1 0.0467(4) 0.0500(4) 0.0522(5) 0.0138(3) -0.0044(3) 0.0215(4)
Cl3 0.0534(4) 0.0496(4) 0.0472(4) 0.0245(3) 0.0188(3) 0.0246(4)
Cl2 0.0656(5) 0.0670(5) 0.0462(4) 0.0234(4) 0.0116(4) 0.0423(4)
O1 0.095(2) 0.0580(16) 0.0468(15) -0.0077(12) 0.0055(13) 0.0173(15)
O2 0.124(3) 0.0837(19) 0.0730(18) 0.0433(15) 0.0442(18) 0.078(2)
N3 0.0600(15) 0.0264(11) 0.0429(13) 0.0031(10) 0.0084(11) 0.0108(11)
N2 0.0395(13) 0.0250(10) 0.0421(13) 0.0106(9) 0.0055(10) 0.0038(9)
N1 0.0273(10) 0.0228(9) 0.0289(11) 0.0041(8) 0.0036(8) 0.0039(8)
C22 0.083(2) 0.051(2) 0.0549(18) -0.0043(16) 0.0167(16) 0.0200(19)
C21 0.081(3) 0.066(2) 0.0501(19) -0.0024(17) -0.0062(17) 0.022(2)
C23 0.079(3) 0.0398(17) 0.0586(19) -0.0026(15) 0.0133(17) 0.0253(17)
C20 0.0587(19) 0.0375(16) 0.0570(18) -0.0054(14) -0.0016(14) 0.0055(15)
C19 0.098(3) 0.0281(14) 0.059(2) 0.0128(14) 0.0232(18) 0.0192(17)
C18 0.078(2) 0.0263(12) 0.057(2) 0.0133(13) 0.0222(17) 0.0051(14)
C16 0.0325(13) 0.0366(12) 0.0383(14) 0.0129(10) 0.0053(11) 0.0066(10)
C17 0.0409(17) 0.0481(18) 0.080(3) 0.0218(18) 0.0205(17) 0.0045(14)
C15 0.0345(13) 0.0375(12) 0.0536(18) 0.0088(12) 0.0159(13) 0.0111(11)
C14 0.0350(12) 0.0284(11) 0.0397(14) 0.0033(10) 0.0080(11) 0.0082(10)
C13 0.056(2) 0.0369(15) 0.065(2) -0.0078(14) 0.0219(18) 0.0088(15)
C11 0.129(5) 0.087(3) 0.052(2) 0.034(2) 0.026(3) 0.038(3)
C10 0.0542(18) 0.0444(16) 0.0418(16) 0.0164(13) -0.0069(14) 0.0085(14)
C12 0.071(3) 0.069(3) 0.086(3) 0.032(2) -0.014(2) 0.027(2)
C8 0.0342(13) 0.0341(13) 0.0359(14) 0.0078(10) -0.0005(10) 0.0055(10)
C7 0.0345(14) 0.0471(16) 0.057(2) 0.0140(14) -0.0080(13) 0.0022(12)
C6 0.0367(16) 0.0415(16) 0.073(2) 0.0174(15) -0.0045(14) -0.0065(13)
C5 0.0427(15) 0.0344(14) 0.063(2) 0.0204(14) 0.0061(13) -0.0005(12)
C4 0.0393(13) 0.0276(11) 0.0363(14) 0.0082(10) 0.0048(10) 0.0061(10)
C9 0.0302(11) 0.0237(10) 0.0286(12) 0.0030(9) 0.0029(9) 0.0037(9)
C1 0.105(4) 0.115(4) 0.099(4) 0.040(3) 0.013(3) 0.076(4)
C3 0.0569(19) 0.0364(15) 0.0503(17) 0.0172(13) -0.0059(13) 0.0070(13)
C2 0.120(4) 0.063(2) 0.053(2) 0.0294(19) 0.015(2) 0.040(3)
C28 0.203(7) 0.121(5) 0.117(4) 0.075(4) 0.069(5) 0.126(5)
C29 0.157(6) 0.101(4) 0.163(5) 0.059(4) 0.083(5) 0.093(4)
C30 0.118(4) 0.111(4) 0.093(4) 0.030(3) 0.037(3) 0.076(4)
C31 0.118(4) 0.107(4) 0.073(3) 0.045(3) 0.041(3) 0.075(3)
Li1 0.060(2) 0.062(3) 0.069(4) 0.019(2) 0.016(3) 0.035(2)
O3 0.051(2) 0.076(2) 0.127(4) 0.030(3) 0.008(2) 0.0351(19)
C24 0.086(4) 0.079(3) 0.140(5) 0.040(3) -0.008(4) 0.032(3)
C25 0.088(4) 0.083(3) 0.154(6) 0.046(4) -0.013(4) 0.021(3)
C26 0.087(4) 0.091(3) 0.149(5) 0.040(3) -0.025(4) 0.027(3)
C27 0.056(3) 0.082(3) 0.138(5) 0.042(3) 0.005(3) 0.035(2)
O3A 0.058(3) 0.080(4) 0.130(5) 0.029(4) 0.008(3) 0.031(3)
C24A 0.069(4) 0.080(4) 0.139(6) 0.025(4) 0.009(4) 0.032(3)
C25A 0.065(4) 0.088(4) 0.150(6) 0.025(4) 0.005(4) 0.027(3)
C26A 0.074(4) 0.084(4) 0.141(6) 0.024(5) 0.004(4) 0.028(3)
C27A 0.059(4) 0.092(4) 0.143(6) 0.019(4) 0.011(4) 0.031(3)

loop_
_atom_type_symbol
_atom_type_description
_atom_type_scat_dispersion_real
_atom_type_scat_dispersion_imag
_atom_type_scat_source
C C 0.0033 0.0016 'International Tables Vol C Tables 4.2.6.8 and 6.1.1.4'
H H 0.0000 0.0000 'International Tables Vol C Tables 4.2.6.8 and 6.1.1.4'
Cl Cl 0.1484 0.1585 'International Tables Vol C Tables 4.2.6.8 and 6.1.1.4'
Li Li -0.0003 0.0001 'International Tables Vol C Tables 4.2.6.8 and 6.1.1.4'
Lu Lu -0.4720 5.8584 'International Tables Vol C Tables 4.2.6.8 and 6.1.1.4'
N N 0.0061 0.0033 'International Tables Vol C Tables 4.2.6.8 and 6.1.1.4'
O O 0.0106 0.0060 'International Tables Vol C Tables 4.2.6.8 and 6.1.1.4'

loop_
_citation_id
_citation_doi
_citation_year
1 10.1039/D2DT02053J 2022

loop_
_geom_angle_atom_site_label_1
_geom_angle_atom_site_label_2
_geom_angle_atom_site_label_3
_geom_angle
_geom_angle_site_symmetry_1
_geom_angle_site_symmetry_3
_geom_angle_publ_flag
Cl1 Lu1 Cl3 89.32(6) . . ?
Cl1 Lu1 Cl2 170.20(3) . . ?
Cl1 Lu1 N3 92.49(9) . . ?
Cl3 Lu1 Cl2 83.14(5) . . ?
N3 Lu1 Cl3 96.19(8) . . ?
N3 Lu1 Cl2 82.15(9) . . ?
N2 Lu1 Cl1 89.22(9) . . ?
N2 Lu1 Cl3 169.34(6) . . ?
N2 Lu1 Cl2 97.04(9) . . ?
N2 Lu1 N3 73.33(10) . . ?
N2 Lu1 N1 82.11(9) . . ?
N1 Lu1 Cl1 94.80(8) . . ?
N1 Lu1 Cl3 108.54(7) . . ?
N1 Lu1 Cl2 93.53(8) . . ?
N1 Lu1 N3 154.25(9) . . ?
Li1 Cl3 Lu1 91.33(18) . . ?
Li1 Cl2 Lu1 90.41(17) . . ?
C22 O1 C21 107.9(3) . . ?
C28 O2 C31 108.3(4) . . ?
C28 O2 Li1 126.6(4) . . ?
C31 O2 Li1 120.7(3) . . ?
C23 N3 Lu1 119.7(2) . . ?
C20 N3 Lu1 113.3(2) . . ?
C20 N3 C23 107.4(3) . . ?
C19 N3 Lu1 98.74(19) . . ?
C19 N3 C23 106.8(3) . . ?
C19 N3 C20 110.1(3) . . ?
C18 N2 Lu1 116.7(2) . . ?
C16 N2 Lu1 122.66(19) . . ?
C16 N2 C18 118.0(3) . . ?
C14 N1 Lu1 122.68(18) . . ?
C14 N1 C9 115.8(2) . . ?
C9 N1 Lu1 121.25(17) . . ?
O1 C22 H22A 109.4 . . ?
O1 C22 H22B 109.4 . . ?
O1 C22 C23 111.3(4) . . ?
H22A C22 H22B 108.0 . . ?
C23 C22 H22A 109.4 . . ?
C23 C22 H22B 109.4 . . ?
O1 C21 H21A 109.1 . . ?
O1 C21 H21B 109.1 . . ?
O1 C21 C20 112.3(4) . . ?
H21A C21 H21B 107.9 . . ?
C20 C21 H21A 109.1 . . ?
C20 C21 H21B 109.1 . . ?
N3 C23 H23A 109.0 . . ?
N3 C23 H23B 109.0 . . ?
C22 C23 N3 113.1(4) . . ?
C22 C23 H23A 109.0 . . ?
C22 C23 H23B 109.0 . . ?
H23A C23 H23B 107.8 . . ?
N3 C20 C21 111.7(4) . . ?
N3 C20 H20A 109.3 . . ?
N3 C20 H20B 109.3 . . ?
C21 C20 H20A 109.3 . . ?
C21 C20 H20B 109.3 . . ?
H20A C20 H20B 107.9 . . ?
N3 C19 H19A 108.9 . . ?
N3 C19 H19B 108.9 . . ?
N3 C19 C18 113.4(3) . . ?
H19A C19 H19B 107.7 . . ?
C18 C19 H19A 108.9 . . ?
C18 C19 H19B 108.9 . . ?
N2 C18 C19 111.1(3) . . ?
N2 C18 H18A 109.4 . . ?
N2 C18 H18B 109.4 . . ?
C19 C18 H18A 109.4 . . ?
C19 C18 H18B 109.4 . . ?
H18A C18 H18B 108.0 . . ?
N2 C16 C17 120.6(3) . . ?
N2 C16 C15 125.1(3) . . ?
C15 C16 C17 114.3(3) . . ?
C16 C17 H17A 109.5 . . ?
C16 C17 H17B 109.5 . . ?
C16 C17 H17C 109.5 . . ?
H17A C17 H17B 109.5 . . ?
H17A C17 H17C 109.5 . . ?
H17B C17 H17C 109.5 . . ?
C16 C15 H15 114.8 . . ?
C14 C15 C16 130.4(3) . . ?
C14 C15 H15 114.8 . . ?
N1 C14 C15 125.1(3) . . ?
N1 C14 C13 121.1(3) . . ?
C15 C14 C13 113.8(3) . . ?
C14 C13 H13A 109.5 . . ?
C14 C13 H13B 109.5 . . ?
C14 C13 H13C 109.5 . . ?
H13A C13 H13B 109.5 . . ?
H13A C13 H13C 109.5 . . ?
H13B C13 H13C 109.5 . . ?
H11A C11 H11B 109.5 . . ?
H11A C11 H11C 109.5 . . ?
H11B C11 H11C 109.5 . . ?
C10 C11 H11A 109.5 . . ?
C10 C11 H11B 109.5 . . ?
C10 C11 H11C 109.5 . . ?
C11 C10 H10 107.4 . . ?
C11 C10 C12 109.7(4) . . ?
C12 C10 H10 107.4 . . ?
C8 C10 C11 112.1(3) . . ?
C8 C10 H10 107.4 . . ?
C8 C10 C12 112.6(3) . . ?
C10 C12 H12A 109.5 . . ?
C10 C12 H12B 109.5 . . ?
C10 C12 H12C 109.5 . . ?
H12A C12 H12B 109.5 . . ?
H12A C12 H12C 109.5 . . ?
H12B C12 H12C 109.5 . . ?
C7 C8 C10 118.2(3) . . ?
C7 C8 C9 118.4(3) . . ?
C9 C8 C10 123.3(3) . . ?
C8 C7 H7 119.4 . . ?
C6 C7 C8 121.1(3) . . ?
C6 C7 H7 119.4 . . ?
C7 C6 H6 120.0 . . ?
C5 C6 C7 119.9(3) . . ?
C5 C6 H6 120.0 . . ?
C6 C5 H5 119.0 . . ?
C6 C5 C4 122.1(3) . . ?
C4 C5 H5 119.0 . . ?
C5 C4 C9 117.5(3) . . ?
C5 C4 C3 118.5(3) . . ?
C9 C4 C3 123.9(3) . . ?
C8 C9 N1 119.1(2) . . ?
C8 C9 C4 120.8(2) . . ?
C4 C9 N1 120.1(3) . . ?
H1A C1 H1B 109.5 . . ?
H1A C1 H1C 109.5 . . ?
H1B C1 H1C 109.5 . . ?
C3 C1 H1A 109.5 . . ?
C3 C1 H1B 109.5 . . ?
C3 C1 H1C 109.5 . . ?
C4 C3 C1 112.2(3) . . ?
C4 C3 H3 108.0 . . ?
C4 C3 C2 111.6(3) . . ?
C1 C3 H3 108.0 . . ?
C1 C3 C2 108.9(4) . . ?
C2 C3 H3 108.0 . . ?
C3 C2 H2A 109.5 . . ?
C3 C2 H2B 109.5 . . ?
C3 C2 H2C 109.5 . . ?
H2A C2 H2B 109.5 . . ?
H2A C2 H2C 109.5 . . ?
H2B C2 H2C 109.5 . . ?
O2 C28 H28A 110.3 . . ?
O2 C28 H28B 110.3 . . ?
O2 C28 C29 107.1(5) . . ?
H28A C28 H28B 108.6 . . ?
C29 C28 H28A 110.3 . . ?
C29 C28 H28B 110.3 . . ?
C28 C29 H29A 110.4 . . ?
C28 C29 H29B 110.4 . . ?
C28 C29 C30 106.7(5) . . ?
H29A C29 H29B 108.6 . . ?
C30 C29 H29A 110.4 . . ?
C30 C29 H29B 110.4 . . ?
C29 C30 H30A 110.7 . . ?
C29 C30 H30B 110.7 . . ?
C29 C30 C31 105.3(5) . . ?
H30A C30 H30B 108.8 . . ?
C31 C30 H30A 110.7 . . ?
C31 C30 H30B 110.7 . . ?
O2 C31 C30 106.4(4) . . ?
O2 C31 H31A 110.4 . . ?
O2 C31 H31B 110.4 . . ?
C30 C31 H31A 110.4 . . ?
C30 C31 H31B 110.4 . . ?
H31A C31 H31B 108.6 . . ?
Cl3 Li1 Cl2 95.1(2) . . ?
O2 Li1 Cl3 117.8(4) . . ?
O2 Li1 Cl2 110.3(3) . . ?
O3 Li1 Cl3 110.1(5) . . ?
O3 Li1 Cl2 115.7(8) . . ?
O3 Li1 O2 107.7(6) . . ?
O3A Li1 Cl3 117.7(9) . . ?
O3A Li1 Cl2 111.5(15) . . ?
O3A Li1 O2 104.3(13) . . ?
C24 O3 Li1 131.8(9) . . ?
C24 O3 C27 107.1(11) . . ?
C27 O3 Li1 117.7(9) . . ?
O3 C24 H24A 109.9 . . ?
O3 C24 H24B 109.9 . . ?
O3 C24 C25 108.9(11) . . ?
H24A C24 H24B 108.3 . . ?
C25 C24 H24A 109.9 . . ?
C25 C24 H24B 109.9 . . ?
C24 C25 H25A 110.3 . . ?
C24 C25 H25B 110.3 . . ?
C24 C25 C26 107.1(9) . . ?
H25A C25 H25B 108.5 . . ?
C26 C25 H25A 110.3 . . ?
C26 C25 H25B 110.3 . . ?
C25 C26 H26A 110.8 . . ?
C25 C26 H26B 110.8 . . ?
H26A C26 H26B 108.9 . . ?
C27 C26 C25 104.8(8) . . ?
C27 C26 H26A 110.8 . . ?
C27 C26 H26B 110.8 . . ?
O3 C27 H27A 110.6 . . ?
O3 C27 H27B 110.6 . . ?
C26 C27 O3 105.7(8) . . ?
C26 C27 H27A 110.6 . . ?
C26 C27 H27B 110.6 . . ?
H27A C27 H27B 108.7 . . ?
C24A O3A Li1 111(2) . . ?
C27A O3A Li1 126(3) . . ?
C27A O3A C24A 110(3) . . ?
O3A C24A H24C 112.3 . . ?
O3A C24A H24D 112.3 . . ?
O3A C24A C26A 97.5(19) . . ?
H24C C24A H24D 109.9 . . ?
C26A C24A H24C 112.3 . . ?
C26A C24A H24D 112.3 . . ?
H25C C25A H25D 108.7 . . ?
C26A C25A H25C 110.5 . . ?
C26A C25A H25D 110.5 . . ?
C27A C25A H25C 110.5 . . ?
C27A C25A H25D 110.5 . . ?
C27A C25A C26A 105.9(13) . . ?
C24A C26A H26C 111.8 . . ?
C24A C26A H26D 111.8 . . ?
C25A C26A C24A 100.0(14) . . ?
C25A C26A H26C 111.8 . . ?
C25A C26A H26D 111.8 . . ?
H26C C26A H26D 109.5 . . ?
O3A C27A C25A 106(2) . . ?
O3A C27A H27C 110.5 . . ?
O3A C27A H27D 110.5 . . ?
C25A C27A H27C 110.5 . . ?
C25A C27A H27D 110.5 . . ?
H27C C27A H27D 108.7 . . ?

loop_
_geom_bond_atom_site_label_1
_geom_bond_atom_site_label_2
_geom_bond_distance
_geom_bond_site_symmetry_2
_geom_bond_publ_flag
Lu1 Cl1 2.5163(15) . ?
Lu1 Cl3 2.5733(15) . ?
Lu1 Cl2 2.5965(17) . ?
Lu1 N3 2.558(3) . ?
Lu1 N2 2.270(3) . ?
Lu1 N1 2.293(2) . ?
Cl3 Li1 2.317(7) . ?
Cl2 Li1 2.332(7) . ?
O1 C22 1.404(6) . ?
O1 C21 1.407(6) . ?
O2 C28 1.410(5) . ?
O2 C31 1.433(5) . ?
O2 Li1 1.906(7) . ?
N3 C23 1.486(5) . ?
N3 C20 1.473(5) . ?
N3 C19 1.471(5) . ?
N2 C18 1.463(4) . ?
N2 C16 1.303(4) . ?
N1 C14 1.323(4) . ?
N1 C9 1.434(3) . ?
C22 H22A 0.9700 . ?
C22 H22B 0.9700 . ?
C22 C23 1.484(6) . ?
C21 H21A 0.9700 . ?
C21 H21B 0.9700 . ?
C21 C20 1.486(6) . ?
C23 H23A 0.9700 . ?
C23 H23B 0.9700 . ?
C20 H20A 0.9700 . ?
C20 H20B 0.9700 . ?
C19 H19A 0.9700 . ?
C19 H19B 0.9700 . ?
C19 C18 1.501(6) . ?
C18 H18A 0.9700 . ?
C18 H18B 0.9700 . ?
C16 C17 1.507(4) . ?
C16 C15 1.391(4) . ?
C17 H17A 0.9600 . ?
C17 H17B 0.9600 . ?
C17 H17C 0.9600 . ?
C15 H15 0.9300 . ?
C15 C14 1.378(4) . ?
C14 C13 1.514(4) . ?
C13 H13A 0.9600 . ?
C13 H13B 0.9600 . ?
C13 H13C 0.9600 . ?
C11 H11A 0.9600 . ?
C11 H11B 0.9600 . ?
C11 H11C 0.9600 . ?
C11 C10 1.518(6) . ?
C10 H10 0.9800 . ?
C10 C12 1.521(6) . ?
C10 C8 1.508(4) . ?
C12 H12A 0.9600 . ?
C12 H12B 0.9600 . ?
C12 H12C 0.9600 . ?
C8 C7 1.373(4) . ?
C8 C9 1.397(4) . ?
C7 H7 0.9300 . ?
C7 C6 1.361(5) . ?
C6 H6 0.9300 . ?
C6 C5 1.357(5) . ?
C5 H5 0.9300 . ?
C5 C4 1.376(4) . ?
C4 C9 1.397(4) . ?
C4 C3 1.507(5) . ?
C1 H1A 0.9600 . ?
C1 H1B 0.9600 . ?
C1 H1C 0.9600 . ?
C1 C3 1.523(6) . ?
C3 H3 0.9800 . ?
C3 C2 1.524(6) . ?
C2 H2A 0.9600 . ?
C2 H2B 0.9600 . ?
C2 H2C 0.9600 . ?
C28 H28A 0.9700 . ?
C28 H28B 0.9700 . ?
C28 C29 1.420(8) . ?
C29 H29A 0.9700 . ?
C29 H29B 0.9700 . ?
C29 C30 1.436(8) . ?
C30 H30A 0.9700 . ?
C30 H30B 0.9700 . ?
C30 C31 1.468(7) . ?
C31 H31A 0.9700 . ?
C31 H31B 0.9700 . ?
Li1 O3 1.852(17) . ?
Li1 O3A 1.88(4) . ?
O3 C24 1.362(16) . ?
O3 C27 1.515(15) . ?
C24 H24A 0.9700 . ?
C24 H24B 0.9700 . ?
C24 C25 1.382(13) . ?
C25 H25A 0.9700 . ?
C25 H25B 0.9700 . ?
C25 C26 1.476(15) . ?
C26 H26A 0.9700 . ?
C26 H26B 0.9700 . ?
C26 C27 1.416(11) . ?
C27 H27A 0.9700 . ?
C27 H27B 0.9700 . ?
O3A C24A 1.51(4) . ?
O3A C27A 1.32(4) . ?
C24A H24C 0.9700 . ?
C24A H24D 0.9700 . ?
C24A C26A 1.574(17) . ?
C25A H25C 0.9700 . ?
C25A H25D 0.9700 . ?
C25A C26A 1.558(13) . ?
C25A C27A 1.509(15) . ?
C26A H26C 0.9700 . ?
C26A H26D 0.9700 . ?
C27A H27C 0.9700 . ?
C27A H27D 0.9700 . ?

loop_
_geom_torsion_atom_site_label_1
_geom_torsion_atom_site_label_2
_geom_torsion_atom_site_label_3
_geom_torsion_atom_site_label_4
_geom_torsion
_geom_torsion_site_symmetry_1
_geom_torsion_site_symmetry_2
_geom_torsion_site_symmetry_3
_geom_torsion_site_symmetry_4
_geom_torsion_publ_flag
Lu1 N3 C23 C22 -80.1(4) . . . . ?
Lu1 N3 C20 C21 83.7(3) . . . . ?
Lu1 N3 C19 C18 54.5(4) . . . . ?
Lu1 N2 C18 C19 18.9(4) . . . . ?
Lu1 N2 C16 C17 157.6(3) . . . . ?
Lu1 N2 C16 C15 -24.5(4) . . . . ?
Lu1 N1 C14 C15 16.2(4) . . . . ?
Lu1 N1 C14 C13 -164.6(3) . . . . ?
Lu1 N1 C9 C8 -102.1(3) . . . . ?
Lu1 N1 C9 C4 80.0(3) . . . . ?
Cl3 Li1 O3 C24 7(2) . . . . ?
Cl3 Li1 O3 C27 163.5(11) . . . . ?
Cl3 Li1 O3A C24A 23(3) . . . . ?
Cl3 Li1 O3A C27A -114(3) . . . . ?
Cl2 Li1 O3 C24 -99.1(19) . . . . ?
Cl2 Li1 O3 C27 57.1(14) . . . . ?
Cl2 Li1 O3A C24A -86(2) . . . . ?
Cl2 Li1 O3A C27A 138(3) . . . . ?
O1 C22 C23 N3 -57.8(4) . . . . ?
O1 C21 C20 N3 59.2(4) . . . . ?
O2 C28 C29 C30 25.0(9) . . . . ?
O2 Li1 O3 C24 137.0(18) . . . . ?
O2 Li1 O3 C27 -66.9(15) . . . . ?
O2 Li1 O3A C24A 155(2) . . . . ?
O2 Li1 O3A C27A 18(3) . . . . ?
N3 C19 C18 N2 -54.2(5) . . . . ?
N2 C16 C15 C14 -6.1(6) . . . . ?
C22 O1 C21 C20 -62.0(4) . . . . ?
C21 O1 C22 C23 60.6(4) . . . . ?
C23 N3 C20 C21 -50.8(4) . . . . ?
C23 N3 C19 C18 179.3(3) . . . . ?
C20 N3 C23 C22 51.0(4) . . . . ?
C20 N3 C19 C18 -64.4(4) . . . . ?
C19 N3 C23 C22 169.1(3) . . . . ?
C19 N3 C20 C21 -166.8(3) . . . . ?
C18 N2 C16 C17 -3.5(5) . . . . ?
C18 N2 C16 C15 174.4(3) . . . . ?
C16 N2 C18 C19 -178.9(3) . . . . ?
C16 C15 C14 N1 10.6(6) . . . . ?
C16 C15 C14 C13 -168.6(4) . . . . ?
C17 C16 C15 C14 172.0(4) . . . . ?
C14 N1 C9 C8 83.7(3) . . . . ?
C14 N1 C9 C4 -94.3(3) . . . . ?
C11 C10 C8 C7 72.3(5) . . . . ?
C11 C10 C8 C9 -104.7(4) . . . . ?
C10 C8 C7 C6 -178.1(4) . . . . ?
C10 C8 C9 N1 2.9(5) . . . . ?
C10 C8 C9 C4 -179.2(3) . . . . ?
C12 C10 C8 C7 -51.9(5) . . . . ?
C12 C10 C8 C9 131.1(4) . . . . ?
C8 C7 C6 C5 -2.1(7) . . . . ?
C7 C8 C9 N1 -174.1(3) . . . . ?
C7 C8 C9 C4 3.8(5) . . . . ?
C7 C6 C5 C4 2.3(7) . . . . ?
C6 C5 C4 C9 0.5(6) . . . . ?
C6 C5 C4 C3 177.9(4) . . . . ?
C5 C4 C9 N1 174.3(3) . . . . ?
C5 C4 C9 C8 -3.6(5) . . . . ?
C5 C4 C3 C1 -70.5(5) . . . . ?
C5 C4 C3 C2 52.1(4) . . . . ?
C9 N1 C14 C15 -169.6(3) . . . . ?
C9 N1 C14 C13 9.5(4) . . . . ?
C9 C8 C7 C6 -0.9(6) . . . . ?
C9 C4 C3 C1 106.7(4) . . . . ?
C9 C4 C3 C2 -130.7(3) . . . . ?
C3 C4 C9 N1 -2.9(5) . . . . ?
C3 C4 C9 C8 179.2(3) . . . . ?
C28 O2 C31 C30 1.5(7) . . . . ?
C28 C29 C30 C31 -23.7(8) . . . . ?
C29 C30 C31 O2 13.6(7) . . . . ?
C31 O2 C28 C29 -16.3(8) . . . . ?
Li1 O2 C28 C29 -172.6(5) . . . . ?
Li1 O2 C31 C30 159.4(5) . . . . ?
Li1 O3 C24 C25 174.0(16) . . . . ?
Li1 O3 C27 C26 -161.9(12) . . . . ?
Li1 O3A C24A C26A 170(2) . . . . ?
Li1 O3A C27A C25A 170(2) . . . . ?
O3 C24 C25 C26 -25.3(18) . . . . ?
C24 O3 C27 C26 -0.3(17) . . . . ?
C24 C25 C26 C27 24.3(17) . . . . ?
C25 C26 C27 O3 -14.2(16) . . . . ?
C27 O3 C24 C25 16.0(18) . . . . ?
O3A C24A C26A C25A 38(3) . . . . ?
C24A O3A C27A C25A 33(3) . . . . ?
C26A C25A C27A O3A -5(3) . . . . ?
C27A O3A C24A C26A -46(3) . . . . ?
C27A C25A C26A C24A -22(3) . . . . ?
